data_4107650
loop_
_publ_author_name
'Monica Soler'
'James K. McCusker'

_publ_contact_author_address
;
Department of Chemistry
Michigan State University
East Lansing, MI 48824
USA
;
_publ_contact_author_email jkm@cem.msu.edu
_publ_contact_author_fax '(517) 353-1793'
_publ_contact_author_name 'Dr. James K. McCusker'
_publ_contact_author_phone '(517) 355-9715 ext.106'
_publ_section_title
;
 Distinguishing between Dexter and Rapid Sequential Electron Transfer in
 Covalently Linked Donor-Acceptor Assemblies
;
_journal_name_full 'Journal of the American Chemical Society'
_journal_page_first 4708
_journal_page_last 4724
_journal_paper_doi 10.1021/ja077096i
_journal_volume 130
_journal_year 2008
_chemical_formula_sum 'C42 H48 F6 N9 O4 P Zn2'
_chemical_formula_weight 1018.60
_chemical_name_systematic
; 
 ? 
;
_space_group_IT_number 14
_symmetry_cell_setting monoclinic
_symmetry_space_group_name_Hall '-P 2ybc'
_symmetry_space_group_name_H-M 'P 1 21/c 1'
_atom_sites_solution_hydrogens geom
_atom_sites_solution_primary direct
_atom_sites_solution_secondary difmap
_audit_creation_method SHELXL-97
_cell_angle_alpha 90.00
_cell_angle_beta 99.742(2)
_cell_angle_gamma 90.00
_cell_formula_units_Z 4
_cell_length_a 13.2571(16)
_cell_length_b 22.498(3)
_cell_length_c 14.9560(18)
_cell_measurement_reflns_used 959
_cell_measurement_temperature 173(2)
_cell_measurement_theta_max 25.348
_cell_measurement_theta_min 2.389
_cell_volume 4396.4(10)
_computing_cell_refinement 'Bruker SMART'
_computing_data_collection 'Bruker SMART'
_computing_data_reduction 'Bruker SAINT'
_computing_molecular_graphics 'Bruker SHELXTL'
_computing_publication_material 'Bruker SHELXTL'
_computing_structure_refinement 'Bruker SHELXTL'
_computing_structure_solution 'Bruker SHELXTL'
_diffrn_ambient_temperature 173(2)
_diffrn_measured_fraction_theta_full 0.974
_diffrn_measured_fraction_theta_max 0.974
_diffrn_measurement_device_type 'CCD area detector'
_diffrn_measurement_method 'phi and omega scans'
_diffrn_radiation_monochromator graphite
_diffrn_radiation_source 'fine-focus sealed tube'
_diffrn_radiation_type MoK\a
_diffrn_radiation_wavelength 0.71073
_diffrn_reflns_av_R_equivalents 0.0780
_diffrn_reflns_av_sigmaI/netI 0.0778
_diffrn_reflns_limit_h_max 17
_diffrn_reflns_limit_h_min -17
_diffrn_reflns_limit_k_max 29
_diffrn_reflns_limit_k_min -29
_diffrn_reflns_limit_l_max 19
_diffrn_reflns_limit_l_min -19
_diffrn_reflns_number 52430
_diffrn_reflns_theta_full 28.27
_diffrn_reflns_theta_max 28.27
_diffrn_reflns_theta_min 1.65
_exptl_absorpt_coefficient_mu 1.206
_exptl_crystal_colour brown
_exptl_crystal_density_diffrn 1.539
_exptl_crystal_description block
_exptl_crystal_F_000 2096
_exptl_crystal_size_max 0.40
_exptl_crystal_size_mid 0.30
_exptl_crystal_size_min 0.20
_refine_diff_density_max 0.461
_refine_diff_density_min -0.450
_refine_diff_density_rms 0.063
_refine_ls_extinction_method none
_refine_ls_goodness_of_fit_ref 0.984
_refine_ls_hydrogen_treatment mixed
_refine_ls_matrix_type full
_refine_ls_number_parameters 620
_refine_ls_number_reflns 10604
_refine_ls_number_restraints 90
_refine_ls_restrained_S_all 0.981
_refine_ls_R_factor_all 0.0849
_refine_ls_R_factor_gt 0.0390
_refine_ls_shift/su_max 0.000
_refine_ls_shift/su_mean 0.000
_refine_ls_structure_factor_coef Fsqd
_refine_ls_weighting_details 'calc w=1/[\s^2^(Fo^2^)+(0.0260P)^2^+0.0000P] where P=(Fo^2^+2Fc^2^)/3'
_refine_ls_weighting_scheme calc
_refine_ls_wR_factor_gt 0.0671
_refine_ls_wR_factor_ref 0.0741
_reflns_number_gt 6550
_reflns_number_total 10604
_reflns_threshold_expression >2sigma(I)
_cod_data_source_file ja077096i-file001_2.cif
_cod_data_source_block complex_2
_cod_original_cell_volume 4396.4(9)
_cod_database_code 4107650

loop_
_symmetry_equiv_pos_as_xyz
'x, y, z'
'-x, y+1/2, -z+1/2'
'-x, -y, -z'
'x, -y-1/2, z-1/2'

loop_
_atom_site_label
_atom_site_type_symbol
_atom_site_fract_x
_atom_site_fract_y
_atom_site_fract_z
_atom_site_U_iso_or_equiv
_atom_site_adp_type
_atom_site_occupancy
_atom_site_symmetry_multiplicity
_atom_site_calc_flag
_atom_site_refinement_flags
_atom_site_disorder_assembly
_atom_site_disorder_group
Zn1 Zn 0.12597(2) 0.600302(11) 0.287690(18) 0.02722(8) Uani 1 1 d . . .
Zn2 Zn 0.25155(2) 0.655371(12) 0.471824(18) 0.02680(8) Uani 1 1 d . . .
O3 O 0.13489(12) 0.71311(7) 0.42080(10) 0.0316(4) Uani 1 1 d . . .
O4 O 0.05853(12) 0.67966(7) 0.28408(11) 0.0313(4) Uani 1 1 d . . .
N7 N -0.05218(16) 0.89208(9) 0.28144(14) 0.0365(5) Uani 1 1 d . . .
N8 N -0.24094(17) 0.80599(9) 0.13738(15) 0.0437(6) Uani 1 1 d . . .
C29 C 0.07873(18) 0.71896(10) 0.34522(16) 0.0280(6) Uani 1 1 d . . .
C30 C 0.02983(18) 0.77906(10) 0.32367(15) 0.0271(6) Uani 1 1 d . . .
C31 C -0.06462(18) 0.78575(10) 0.26848(15) 0.0285(6) Uani 1 1 d . . .
H31A H -0.1014 0.7526 0.2445 0.034 Uiso 1 1 calc R . .
C32 C -0.10381(19) 0.84257(11) 0.24933(16) 0.0304(6) Uani 1 1 d . . .
C33 C -0.20337(19) 0.85262(11) 0.18891(16) 0.0338(6) Uani 1 1 d . . .
C34 C -0.3267(2) 0.81625(13) 0.0773(2) 0.0486(8) Uani 1 1 d . . .
H34A H -0.3536 0.7850 0.0399 0.058 Uiso 1 1 calc R . .
C35 C -0.3774(2) 0.86992(12) 0.06732(19) 0.0439(7) Uani 1 1 d . . .
H35A H -0.4355 0.8744 0.0233 0.053 Uiso 1 1 calc R . .
C36 C -0.34152(19) 0.91714(11) 0.12299(17) 0.0352(6) Uani 1 1 d . . .
C37 C -0.3963(2) 0.97604(11) 0.11756(18) 0.0454(7) Uani 1 1 d . . .
H37A H -0.4448 0.9780 0.0621 0.068 Uiso 1 1 calc R . .
H37B H -0.3475 1.0077 0.1189 0.068 Uiso 1 1 calc R . .
H37C H -0.4317 0.9800 0.1682 0.068 Uiso 1 1 calc R . .
C38 C -0.25195(19) 0.90790(11) 0.18391(16) 0.0325(6) Uani 1 1 d . . .
H38A H -0.2240 0.9387 0.2217 0.039 Uiso 1 1 calc R . .
C39 C 0.0399(2) 0.88436(11) 0.33218(17) 0.0387(7) Uani 1 1 d . . .
H39A H 0.0772 0.9181 0.3528 0.046 Uiso 1 1 calc R . .
C40 C 0.0835(2) 0.82964(10) 0.35612(16) 0.0342(6) Uani 1 1 d . . .
H40A H 0.1473 0.8268 0.3930 0.041 Uiso 1 1 calc R . .
O1 O 0.27398(12) 0.63916(7) 0.33815(10) 0.0316(4) Uani 1 1 d . . .
O2 O 0.15854(12) 0.58065(7) 0.42754(10) 0.0305(4) Uani 1 1 d . . .
N1 N 0.37096(16) 0.71878(8) 0.47160(13) 0.0314(5) Uani 1 1 d . . .
N2 N 0.24664(16) 0.70728(8) 0.60481(12) 0.0313(5) Uani 1 1 d . . .
N3 N 0.32118(15) 0.59763(9) 0.57288(12) 0.0294(5) Uani 1 1 d . . .
N4 N -0.00393(15) 0.54882(8) 0.29408(13) 0.0301(5) Uani 1 1 d . . .
N5 N -0.00313(16) 0.60096(9) 0.11779(13) 0.0352(5) Uani 1 1 d . . .
N6 N 0.20151(15) 0.56182(8) 0.19183(12) 0.0275(5) Uani 1 1 d . . .
C1 C 0.6429(2) 0.65126(14) 0.1910(2) 0.0555(8) Uani 1 1 d . . .
H1A H 0.6895 0.6783 0.2264 0.083 Uiso 1 1 calc R . .
H1B H 0.6271 0.6654 0.1296 0.083 Uiso 1 1 calc R . .
H1C H 0.6739 0.6127 0.1917 0.083 Uiso 1 1 calc R . .
C2 C 0.54522(19) 0.64720(12) 0.23084(17) 0.0362(6) Uani 1 1 d . . .
C3 C 0.52924(19) 0.68350(11) 0.30289(17) 0.0358(6) Uani 1 1 d . . .
H3A H 0.5802 0.7104 0.3263 0.043 Uiso 1 1 calc R . .
C4 C 0.44021(19) 0.68130(10) 0.34153(15) 0.0284(6) Uani 1 1 d . . .
C5 C 0.43480(19) 0.72147(11) 0.41690(16) 0.0321(6) Uani 1 1 d . . .
H5A H 0.4826 0.7521 0.4260 0.039 Uiso 1 1 calc R . .
C6 C 0.3818(2) 0.76325(11) 0.54578(17) 0.0405(7) Uani 1 1 d . . .
H6A H 0.3975 0.8019 0.5228 0.049 Uiso 1 1 calc R . .
H6B H 0.4376 0.7520 0.5934 0.049 Uiso 1 1 calc R . .
C7 C 0.2835(2) 0.76663(10) 0.58355(16) 0.0395(7) Uani 1 1 d . . .
H7A H 0.2943 0.7906 0.6382 0.047 Uiso 1 1 calc R . .
H7B H 0.2315 0.7860 0.5397 0.047 Uiso 1 1 calc R . .
C8 C 0.1420(2) 0.71227(12) 0.62643(17) 0.0470(7) Uani 1 1 d . . .
H8A H 0.1427 0.7388 0.6768 0.071 Uiso 1 1 calc R . .
H8B H 0.1189 0.6738 0.6419 0.071 Uiso 1 1 calc R . .
H8C H 0.0966 0.7274 0.5746 0.071 Uiso 1 1 calc R . .
C9 C 0.3151(2) 0.67761(11) 0.67943(16) 0.0373(7) Uani 1 1 d . . .
H9A H 0.2742 0.6580 0.7187 0.045 Uiso 1 1 calc R . .
H9B H 0.3571 0.7073 0.7152 0.045 Uiso 1 1 calc R . .
C10 C 0.3846(2) 0.63183(11) 0.64477(16) 0.0361(6) Uani 1 1 d . . .
H10A H 0.4394 0.6517 0.6211 0.043 Uiso 1 1 calc R . .
H10B H 0.4145 0.6057 0.6937 0.043 Uiso 1 1 calc R . .
C11 C 0.29974(19) 0.54331(11) 0.58955(16) 0.0328(6) Uani 1 1 d . . .
H11A H 0.3361 0.5267 0.6422 0.039 Uiso 1 1 calc R . .
C12 C 0.22531(18) 0.50548(10) 0.53516(16) 0.0289(6) Uani 1 1 d . . .
C13 C 0.2180(2) 0.44637(11) 0.56503(17) 0.0357(6) Uani 1 1 d . . .
H13A H 0.2657 0.4333 0.6139 0.043 Uiso 1 1 calc R . .
C14 C 0.1439(2) 0.40703(11) 0.52552(18) 0.0376(7) Uani 1 1 d . . .
C15 C 0.1365(2) 0.34410(11) 0.5606(2) 0.0526(8) Uani 1 1 d . . .
H15A H 0.1991 0.3340 0.6000 0.079 Uiso 1 1 calc R . .
H15B H 0.1253 0.3170 0.5104 0.079 Uiso 1 1 calc R . .
H15C H 0.0805 0.3416 0.5936 0.079 Uiso 1 1 calc R . .
C16 C 0.0729(2) 0.42860(11) 0.45405(17) 0.0350(6) Uani 1 1 d . . .
H16A H 0.0199 0.4036 0.4284 0.042 Uiso 1 1 calc R . .
C17 C 0.07677(18) 0.48594(10) 0.41848(16) 0.0291(6) Uani 1 1 d . . .
C18 C -0.00500(19) 0.50412(11) 0.34711(16) 0.0320(6) Uani 1 1 d . . .
H18A H -0.0642 0.4811 0.3389 0.038 Uiso 1 1 calc R . .
C19 C -0.09958(19) 0.56348(12) 0.23294(17) 0.0400(7) Uani 1 1 d . . .
H19A H -0.1214 0.6031 0.2465 0.048 Uiso 1 1 calc R . .
H19B H -0.1527 0.5358 0.2427 0.048 Uiso 1 1 calc R . .
C20 C -0.08515(19) 0.56062(11) 0.13479(17) 0.0378(6) Uani 1 1 d . . .
H20A H -0.0682 0.5202 0.1201 0.045 Uiso 1 1 calc R . .
H20B H -0.1486 0.5715 0.0958 0.045 Uiso 1 1 calc R . .
C21 C -0.0448(2) 0.65687(12) 0.0776(2) 0.0570(8) Uani 1 1 d . . .
H21A H 0.0102 0.6838 0.0731 0.085 Uiso 1 1 calc R . .
H21B H -0.0892 0.6741 0.1151 0.085 Uiso 1 1 calc R . .
H21C H -0.0829 0.6494 0.0181 0.085 Uiso 1 1 calc R . .
C22 C 0.0641(2) 0.57262(11) 0.06313(16) 0.0367(6) Uani 1 1 d . . .
H22A H 0.1040 0.6028 0.0385 0.044 Uiso 1 1 calc R . .
H22B H 0.0232 0.5519 0.0127 0.044 Uiso 1 1 calc R . .
C23 C 0.13566(19) 0.52899(10) 0.11887(16) 0.0338(6) Uani 1 1 d . . .
H23A H 0.0964 0.4991 0.1448 0.041 Uiso 1 1 calc R . .
H23B H 0.1774 0.5091 0.0806 0.041 Uiso 1 1 calc R . .
C24 C 0.29438(19) 0.56964(10) 0.17950(15) 0.0295(6) Uani 1 1 d . . .
H24A H 0.3131 0.5486 0.1313 0.035 Uiso 1 1 calc R . .
C25 C 0.37394(18) 0.60646(10) 0.22987(14) 0.0253(5) Uani 1 1 d . . .
C26 C 0.46613(19) 0.60953(10) 0.19611(16) 0.0330(6) Uani 1 1 d . . .
H26A H 0.4744 0.5850 0.1479 0.040 Uiso 1 1 calc R . .
C27 C 0.35915(18) 0.64194(10) 0.30555(15) 0.0262(5) Uani 1 1 d . . .
C28 C 0.15479(18) 0.52617(10) 0.45858(16) 0.0283(6) Uani 1 1 d . . .
P1 P 0.34674(6) 0.55782(3) 0.89575(5) 0.04308(19) Uani 1 1 d U . .
F1 F 0.329(2) 0.4844(10) 0.8897(19) 0.078(6) Uani 0.21(2) 1 d PU A 1
F2 F 0.2533(16) 0.5577(16) 0.9461(13) 0.063(5) Uani 0.21(2) 1 d PU A 1
F3 F 0.429(3) 0.5501(18) 0.833(3) 0.069(7) Uani 0.21(2) 1 d PU A 1
F4 F 0.346(3) 0.6242(15) 0.887(2) 0.080(8) Uani 0.21(2) 1 d PU A 1
F1' F 0.3099(7) 0.4954(4) 0.9207(7) 0.092(2) Uani 0.79(2) 1 d PU A 2
F2' F 0.2709(6) 0.5888(5) 0.9560(4) 0.075(2) Uani 0.79(2) 1 d PU A 2
F3' F 0.4241(9) 0.5290(4) 0.8381(7) 0.067(2) Uani 0.79(2) 1 d PU A 2
F4' F 0.3863(7) 0.6231(4) 0.8732(5) 0.0591(15) Uani 0.79(2) 1 d PU A 2
F5 F 0.26027(12) 0.56051(7) 0.80674(10) 0.0617(5) Uani 1 1 d U A .
F6 F 0.43167(13) 0.55555(8) 0.98384(10) 0.0656(5) Uani 1 1 d U A .
C100 C 0.6679(3) 0.6524(2) 0.9069(3) 0.0823(12) Uani 1 1 d . . .
C101 C 0.6520(3) 0.59174(17) 0.9018(3) 0.0896(12) Uani 1 1 d . . .
H10E H 0.7056 0.5733 0.8757 0.108 Uiso 1 1 calc R . .
H10C H 0.5871 0.5836 0.8645 0.108 Uiso 1 1 calc R . .
H10D H 0.6523 0.5761 0.9615 0.108 Uiso 1 1 calc R . .
N100 N 0.6817(4) 0.70142(19) 0.9126(3) 0.1504(19) Uani 1 1 d . . .

loop_
_atom_site_aniso_label
_atom_site_aniso_U_11
_atom_site_aniso_U_22
_atom_site_aniso_U_33
_atom_site_aniso_U_23
_atom_site_aniso_U_13
_atom_site_aniso_U_12
Zn1 0.03380(17) 0.02243(15) 0.02551(15) -0.00423(12) 0.00521(12) -0.00058(13)
Zn2 0.03567(17) 0.02356(15) 0.02095(14) -0.00219(12) 0.00418(12) -0.00142(13)
O3 0.0423(11) 0.0281(9) 0.0226(9) -0.0034(7) 0.0007(8) 0.0035(8)
O4 0.0405(11) 0.0230(9) 0.0287(9) -0.0060(7) 0.0011(8) 0.0009(8)
N7 0.0451(14) 0.0284(12) 0.0326(12) -0.0018(10) -0.0034(11) -0.0009(10)
N8 0.0455(15) 0.0373(13) 0.0442(14) -0.0079(11) -0.0040(12) -0.0040(11)
C29 0.0337(15) 0.0241(13) 0.0279(14) 0.0001(11) 0.0096(12) -0.0015(11)
C30 0.0393(15) 0.0222(13) 0.0206(12) -0.0012(10) 0.0078(11) -0.0009(11)
C31 0.0345(15) 0.0222(13) 0.0296(14) -0.0043(10) 0.0075(12) -0.0033(11)
C32 0.0364(15) 0.0276(14) 0.0272(13) -0.0015(11) 0.0053(11) -0.0008(12)
C33 0.0389(16) 0.0325(15) 0.0291(14) -0.0010(12) 0.0034(12) -0.0027(12)
C34 0.0460(19) 0.0454(18) 0.0512(19) -0.0130(14) -0.0007(15) -0.0078(15)
C35 0.0352(16) 0.0528(19) 0.0414(17) -0.0007(14) -0.0005(13) 0.0027(14)
C36 0.0331(15) 0.0399(16) 0.0331(15) 0.0007(12) 0.0074(12) 0.0014(12)
C37 0.0374(17) 0.0499(18) 0.0462(18) 0.0025(14) -0.0007(14) 0.0052(14)
C38 0.0375(15) 0.0321(15) 0.0276(13) -0.0022(11) 0.0045(12) -0.0015(12)
C39 0.0515(18) 0.0239(14) 0.0365(15) -0.0033(11) -0.0048(14) -0.0047(13)
C40 0.0405(16) 0.0316(15) 0.0278(14) -0.0006(11) -0.0018(12) -0.0011(12)
O1 0.0331(10) 0.0382(10) 0.0251(9) -0.0096(7) 0.0095(8) -0.0067(8)
O2 0.0407(10) 0.0216(9) 0.0280(9) 0.0021(7) 0.0024(8) -0.0032(8)
N1 0.0421(13) 0.0286(11) 0.0222(11) -0.0012(9) 0.0019(10) -0.0060(10)
N2 0.0445(14) 0.0272(11) 0.0226(11) -0.0043(9) 0.0064(10) 0.0024(10)
N3 0.0354(12) 0.0283(12) 0.0241(11) -0.0011(9) 0.0039(9) 0.0022(10)
N4 0.0333(12) 0.0266(11) 0.0306(12) -0.0073(9) 0.0056(10) -0.0005(9)
N5 0.0423(13) 0.0284(11) 0.0332(12) -0.0048(10) 0.0013(10) -0.0004(10)
N6 0.0351(12) 0.0229(11) 0.0239(11) -0.0028(8) 0.0031(9) 0.0007(9)
C1 0.0412(18) 0.074(2) 0.0544(19) -0.0030(17) 0.0168(15) -0.0011(16)
C2 0.0311(15) 0.0442(16) 0.0342(15) 0.0061(13) 0.0077(12) 0.0040(13)
C3 0.0322(16) 0.0395(16) 0.0344(15) 0.0077(12) 0.0018(12) -0.0062(12)
C4 0.0335(15) 0.0280(13) 0.0225(13) 0.0047(10) 0.0010(11) 0.0005(11)
C5 0.0361(15) 0.0297(14) 0.0278(14) 0.0020(11) -0.0029(12) -0.0091(12)
C6 0.0591(19) 0.0327(15) 0.0278(14) -0.0064(12) 0.0018(13) -0.0143(14)
C7 0.069(2) 0.0242(14) 0.0237(14) -0.0074(11) 0.0022(13) -0.0014(13)
C8 0.058(2) 0.0521(18) 0.0342(16) -0.0087(14) 0.0167(14) 0.0079(15)
C9 0.0542(18) 0.0340(15) 0.0227(14) -0.0013(11) 0.0035(13) -0.0028(13)
C10 0.0418(16) 0.0353(15) 0.0284(14) 0.0031(12) -0.0021(12) 0.0012(13)
C11 0.0420(16) 0.0348(15) 0.0224(13) 0.0040(11) 0.0078(12) 0.0097(13)
C12 0.0369(15) 0.0247(13) 0.0274(13) 0.0010(11) 0.0126(12) 0.0025(11)
C13 0.0499(17) 0.0298(14) 0.0307(14) 0.0063(12) 0.0160(13) 0.0060(13)
C14 0.0545(18) 0.0248(14) 0.0398(16) 0.0020(12) 0.0257(14) 0.0008(13)
C15 0.079(2) 0.0286(15) 0.0556(19) 0.0056(14) 0.0256(17) -0.0072(15)
C16 0.0435(16) 0.0265(14) 0.0401(16) -0.0072(12) 0.0216(13) -0.0077(12)
C17 0.0344(15) 0.0246(14) 0.0316(14) -0.0054(11) 0.0154(12) -0.0015(11)
C18 0.0346(15) 0.0281(14) 0.0365(15) -0.0134(12) 0.0152(12) -0.0086(12)
C19 0.0352(16) 0.0403(16) 0.0441(17) -0.0112(13) 0.0057(13) -0.0037(13)
C20 0.0362(16) 0.0375(16) 0.0370(15) -0.0082(12) -0.0017(12) -0.0039(13)
C21 0.074(2) 0.0383(17) 0.0528(19) -0.0005(15) -0.0069(17) 0.0057(16)
C22 0.0452(16) 0.0373(15) 0.0251(14) -0.0063(12) -0.0010(12) -0.0098(13)
C23 0.0432(16) 0.0307(14) 0.0285(14) -0.0114(11) 0.0088(12) -0.0049(12)
C24 0.0446(17) 0.0231(13) 0.0215(13) -0.0008(10) 0.0081(12) 0.0061(12)
C25 0.0299(14) 0.0254(13) 0.0204(12) 0.0038(10) 0.0032(11) 0.0052(11)
C26 0.0402(16) 0.0320(15) 0.0268(14) 0.0021(11) 0.0059(12) 0.0082(12)
C27 0.0321(15) 0.0247(13) 0.0203(12) 0.0066(10) 0.0001(11) 0.0033(11)
C28 0.0366(15) 0.0243(13) 0.0280(14) -0.0025(11) 0.0168(12) 0.0023(11)
P1 0.0503(5) 0.0455(5) 0.0325(4) 0.0071(3) 0.0043(4) 0.0030(4)
F1 0.108(12) 0.044(6) 0.068(12) -0.016(8) -0.028(9) 0.015(8)
F2 0.062(7) 0.089(13) 0.037(6) -0.001(8) 0.009(5) 0.018(9)
F3 0.063(8) 0.103(18) 0.047(8) 0.024(13) 0.029(6) 0.014(14)
F4 0.111(18) 0.048(8) 0.070(13) 0.008(8) -0.011(12) -0.027(13)
F1' 0.123(4) 0.061(4) 0.084(4) 0.034(3) -0.001(3) -0.032(3)
F2' 0.072(3) 0.110(5) 0.048(2) 0.012(3) 0.0180(19) 0.042(3)
F3' 0.084(3) 0.065(4) 0.053(3) -0.013(3) 0.010(2) 0.027(3)
F4' 0.085(4) 0.0445(18) 0.045(2) 0.0028(14) 0.003(2) -0.014(3)
F5 0.0617(11) 0.0727(12) 0.0456(10) 0.0102(9) -0.0056(9) -0.0059(9)
F6 0.0665(12) 0.0892(13) 0.0368(10) 0.0043(9) -0.0039(9) 0.0186(10)
C100 0.097(3) 0.059(3) 0.089(3) -0.005(2) 0.011(2) 0.040(3)
C101 0.092(3) 0.092(3) 0.088(3) 0.008(2) 0.024(2) 0.003(2)
N100 0.173(4) 0.085(3) 0.175(4) -0.022(3) -0.021(3) 0.050(3)

loop_
_atom_type_symbol
_atom_type_description
_atom_type_scat_dispersion_real
_atom_type_scat_dispersion_imag
_atom_type_scat_source
C C 0.0033 0.0016 'International Tables Vol C Tables 4.2.6.8 and 6.1.1.4'
H H 0.0000 0.0000 'International Tables Vol C Tables 4.2.6.8 and 6.1.1.4'
N N 0.0061 0.0033 'International Tables Vol C Tables 4.2.6.8 and 6.1.1.4'
O O 0.0106 0.0060 'International Tables Vol C Tables 4.2.6.8 and 6.1.1.4'
F F 0.0171 0.0103 'International Tables Vol C Tables 4.2.6.8 and 6.1.1.4'
P P 0.1023 0.0942 'International Tables Vol C Tables 4.2.6.8 and 6.1.1.4'
Zn Zn 0.2839 1.4301 'International Tables Vol C Tables 4.2.6.8 and 6.1.1.4'

loop_
_geom_angle_atom_site_label_1
_geom_angle_atom_site_label_2
_geom_angle_atom_site_label_3
_geom_angle
O4 Zn1 N6 128.50(7)
O4 Zn1 N4 97.37(7)
N6 Zn1 N4 107.36(7)
O4 Zn1 O2 103.31(6)
N6 Zn1 O2 123.82(7)
N4 Zn1 O2 82.56(7)
O4 Zn1 O1 91.36(6)
N6 Zn1 O1 83.93(7)
N4 Zn1 O1 155.93(7)
O2 Zn1 O1 73.59(6)
O3 Zn2 N3 150.65(7)
O3 Zn2 O1 88.58(6)
N3 Zn2 O1 117.68(7)
O3 Zn2 O2 91.36(6)
N3 Zn2 O2 83.99(7)
O1 Zn2 O2 74.58(6)
O3 Zn2 N1 95.07(7)
N3 Zn2 N1 100.38(8)
O1 Zn2 N1 83.69(7)
O2 Zn2 N1 157.17(7)
O3 Zn2 N2 82.65(6)
N3 Zn2 N2 76.42(7)
O1 Zn2 N2 158.89(7)
O2 Zn2 N2 124.59(7)
N1 Zn2 N2 78.04(7)
C29 O3 Zn2 133.97(15)
C29 O4 Zn1 124.48(15)
C39 N7 C32 117.0(2)
C34 N8 C33 116.0(2)
O3 C29 O4 126.8(2)
O3 C29 C30 117.1(2)
O4 C29 C30 116.1(2)
C40 C30 C31 118.5(2)
C40 C30 C29 118.9(2)
C31 C30 C29 122.4(2)
C30 C31 C32 119.4(2)
N7 C32 C31 122.3(2)
N7 C32 C33 115.8(2)
C31 C32 C33 121.8(2)
N8 C33 C38 122.7(2)
N8 C33 C32 115.7(2)
C38 C33 C32 121.5(2)
N8 C34 C35 124.4(3)
C34 C35 C36 119.8(3)
C35 C36 C38 116.7(2)
C35 C36 C37 122.0(2)
C38 C36 C37 121.3(2)
C36 C38 C33 120.4(2)
N7 C39 C40 124.5(2)
C39 C40 C30 118.2(2)
C27 O1 Zn2 128.14(14)
C27 O1 Zn1 132.84(14)
Zn2 O1 Zn1 97.81(6)
C28 O2 Zn1 122.13(14)
C28 O2 Zn2 133.05(15)
Zn1 O2 Zn2 98.86(6)
C5 N1 C6 117.2(2)
C5 N1 Zn2 127.37(16)
C6 N1 Zn2 115.37(16)
C9 N2 C7 112.91(19)
C9 N2 C8 110.41(19)
C7 N2 C8 109.6(2)
C9 N2 Zn2 108.57(14)
C7 N2 Zn2 102.29(13)
C8 N2 Zn2 112.90(15)
C11 N3 C10 118.3(2)
C11 N3 Zn2 130.22(17)
C10 N3 Zn2 109.45(15)
C18 N4 C19 117.5(2)
C18 N4 Zn1 123.92(17)
C19 N4 Zn1 118.54(16)
C22 N5 C21 111.8(2)
C22 N5 C20 111.59(19)
C21 N5 C20 111.3(2)
C24 N6 C23 115.0(2)
C24 N6 Zn1 128.89(16)
C23 N6 Zn1 115.23(15)
C26 C2 C3 116.4(2)
C26 C2 C1 122.3(2)
C3 C2 C1 121.3(2)
C2 C3 C4 123.1(2)
C3 C4 C27 120.0(2)
C3 C4 C5 116.9(2)
C27 C4 C5 123.0(2)
N1 C5 C4 126.3(2)
N1 C6 C7 109.5(2)
N2 C7 C6 112.0(2)
N2 C9 C10 112.17(19)
N3 C10 C9 107.4(2)
N3 C11 C12 127.0(2)
C13 C12 C28 119.3(2)
C13 C12 C11 117.0(2)
C28 C12 C11 123.5(2)
C14 C13 C12 123.5(2)
C13 C14 C16 116.6(2)
C13 C14 C15 122.2(3)
C16 C14 C15 121.2(2)
C14 C16 C17 123.5(2)
C16 C17 C28 119.7(2)
C16 C17 C18 118.0(2)
C28 C17 C18 122.0(2)
N4 C18 C17 126.4(2)
N4 C19 C20 110.9(2)
N5 C20 C19 111.1(2)
N5 C22 C23 111.2(2)
N6 C23 C22 108.66(18)
N6 C24 C25 129.3(2)
C26 C25 C27 120.3(2)
C26 C25 C24 116.4(2)
C27 C25 C24 123.2(2)
C2 C26 C25 123.3(2)
O1 C27 C25 120.9(2)
O1 C27 C4 122.2(2)
C25 C27 C4 116.8(2)
O2 C28 C17 120.7(2)
O2 C28 C12 121.9(2)
C17 C28 C12 117.4(2)
F4 P1 F1' 157.6(15)
F4 P1 F2 93.0(10)
F1' P1 F2 64.7(10)
F4 P1 F3 92.9(13)
F1' P1 F3 108.9(11)
F2 P1 F3 169.7(15)
F4 P1 F6 95.6(12)
F1' P1 F6 88.8(3)
F2 P1 F6 96.3(7)
F3 P1 F6 91.5(15)
F4 P1 F3' 110.7(16)
F1' P1 F3' 91.1(4)
F2 P1 F3' 154.7(11)
F3 P1 F3' 17.8(13)
F6 P1 F3' 90.3(4)
F4 P1 F5 84.1(12)
F1' P1 F5 91.4(3)
F2 P1 F5 83.5(7)
F3 P1 F5 88.8(15)
F6 P1 F5 179.60(11)
F3' P1 F5 90.1(4)
F4 P1 F4' 21.9(16)
F1' P1 F4' 178.2(5)
F2 P1 F4' 114.6(12)
F3 P1 F4' 72.0(13)
F6 P1 F4' 89.6(3)
F3' P1 F4' 89.7(3)
F5 P1 F4' 90.2(3)
F4 P1 F2' 68.0(15)
F1' P1 F2' 90.3(3)
F2 P1 F2' 27.1(9)
F3 P1 F2' 160.7(12)
F6 P1 F2' 88.4(3)
F3' P1 F2' 178.0(5)
F5 P1 F2' 91.3(3)
F4' P1 F2' 88.8(3)
F4 P1 F1 169.3(15)
F1' P1 F1 21.6(10)
F2 P1 F1 84.5(10)
F3 P1 F1 88.1(12)
F6 P1 F1 95.1(9)
F3' P1 F1 70.6(11)
F5 P1 F1 85.2(9)
F4' P1 F1 159.7(11)
F2' P1 F1 111.1(10)
N100 C100 C101 178.8(5)

loop_
_geom_bond_atom_site_label_1
_geom_bond_atom_site_label_2
_geom_bond_distance
Zn1 O4 1.9934(15)
Zn1 N6 2.0720(19)
Zn1 N4 2.091(2)
Zn1 O2 2.1098(15)
Zn1 O1 2.1639(16)
Zn2 O3 2.0645(16)
Zn2 N3 2.0861(19)
Zn2 O1 2.1023(15)
Zn2 O2 2.1233(15)
Zn2 N1 2.131(2)
Zn2 N2 2.3168(18)
O3 C29 1.251(3)
O4 C29 1.268(3)
N7 C39 1.335(3)
N7 C32 1.352(3)
N8 C34 1.344(3)
N8 C33 1.346(3)
C29 C30 1.511(3)
C30 C40 1.386(3)
C30 C31 1.386(3)
C31 C32 1.391(3)
C32 C33 1.485(3)
C33 C38 1.397(3)
C34 C35 1.378(4)
C35 C36 1.383(3)
C36 C38 1.384(3)
C36 C37 1.507(3)
C39 C40 1.381(3)
O1 C27 1.305(3)
O2 C28 1.315(3)
N1 C5 1.274(3)
N1 C6 1.483(3)
N2 C9 1.474(3)
N2 C7 1.475(3)
N2 C8 1.481(3)
N3 C11 1.288(3)
N3 C10 1.466(3)
N4 C18 1.282(3)
N4 C19 1.470(3)
N5 C22 1.455(3)
N5 C21 1.462(3)
N5 C20 1.471(3)
N6 C24 1.288(3)
N6 C23 1.475(3)
C1 C2 1.517(3)
C2 C26 1.380(3)
C2 C3 1.397(3)
C3 C4 1.400(3)
C4 C27 1.426(3)
C4 C5 1.456(3)
C6 C7 1.508(3)
C9 C10 1.529(3)
C11 C12 1.445(3)
C12 C13 1.412(3)
C12 C28 1.428(3)
C13 C14 1.379(3)
C14 C16 1.387(3)
C14 C15 1.519(3)
C16 C17 1.400(3)
C17 C28 1.428(3)
C17 C18 1.446(3)
C19 C20 1.513(3)
C22 C23 1.513(3)
C24 C25 1.448(3)
C25 C26 1.401(3)
C25 C27 1.425(3)
P1 F4 1.50(3)
P1 F1' 1.553(6)
P1 F2 1.56(2)
P1 F3 1.57(3)
P1 F6 1.5825(17)
P1 F3' 1.586(10)
P1 F5 1.6042(17)
P1 F4' 1.613(9)
P1 F2' 1.617(6)
P1 F1 1.67(2)
C100 N100 1.120(5)
C100 C101 1.380(5)
